data_1519990
loop_
_publ_author_name
'Coles, Simon J.'
'Hursthouse, Michael B.'
'Davies, David B.'
'Kilic, A.'
'Uslu, A.'

_publ_section_title
;
 C4H8Cl4N3O2P3
;
_journal_name_full 'Crystal Structure Report Archive'
_journal_page_first 485
_journal_year 2008
_chemical_formula_sum 'C4 H8 Cl4 N3 O2 P3'
_chemical_formula_weight 364.84
_chemical_name_systematic
;
 ?
;
_space_group_IT_number 61
_symmetry_cell_setting orthorhombic
_symmetry_space_group_name_Hall '-P 2ac 2ab'
_symmetry_space_group_name_H-M 'P b c a'
_atom_sites_solution_hydrogens geom
_atom_sites_solution_primary direct
_atom_sites_solution_secondary difmap
_cell_angle_alpha 90.00
_cell_angle_beta 90.00
_cell_angle_gamma 90.00
_cell_formula_units_Z 8
_cell_length_a 12.3344(4)
_cell_length_b 13.3334(2)
_cell_length_c 15.9953(4)
_cell_measurement_reflns_used 3448
_cell_measurement_temperature 120(2)
_cell_measurement_theta_max 27.48
_cell_measurement_theta_min 1.0
_cell_volume 2630.58(11)
_computing_cell_refinement 'DENZO, COLLECT'
_computing_data_reduction 'DENZO, COLLECT'
_computing_molecular_graphics 'PLATON (Spek, 2003)'
_computing_structure_refinement 'SHELXL-97 (Sheldrick, 1997)'
_computing_structure_solution 'SHELXS-97 (Sheldrick, 1997)'
_diffrn_ambient_temperature 120(2)
_diffrn_detector_area_resol_mean 9.091
_diffrn_measured_fraction_theta_full 0.948
_diffrn_measured_fraction_theta_max 0.948
_diffrn_measurement_device_type 'Bruker-Nonius KappaCCD Area Detector'
_diffrn_measurement_method '\f and \w scans'
_diffrn_radiation_monochromator graphite
_diffrn_radiation_source 'Bruker-Nonius FR591 rotating anode'
_diffrn_radiation_type MoK\a
_diffrn_radiation_wavelength 0.71073
_diffrn_reflns_av_R_equivalents 0.0441
_diffrn_reflns_av_sigmaI/netI 0.0311
_diffrn_reflns_limit_h_max 16
_diffrn_reflns_limit_h_min -15
_diffrn_reflns_limit_k_max 16
_diffrn_reflns_limit_k_min -16
_diffrn_reflns_limit_l_max 17
_diffrn_reflns_limit_l_min -20
_diffrn_reflns_number 19458
_diffrn_reflns_theta_full 27.50
_diffrn_reflns_theta_max 27.50
_diffrn_reflns_theta_min 3.30
_exptl_absorpt_coefficient_mu 1.252
_exptl_absorpt_correction_T_max 0.9754
_exptl_absorpt_correction_T_min 0.5733
_exptl_absorpt_correction_type multi-scan
_exptl_absorpt_process_details 'SADABS V2.10 (Sheldrick, G.M., 2003)'
_exptl_crystal_colour colourless
_exptl_crystal_density_diffrn 1.842
_exptl_crystal_density_method 'not measured'
_exptl_crystal_description blade
_exptl_crystal_F_000 1456
_exptl_crystal_size_max 0.50
_exptl_crystal_size_mid 0.14
_exptl_crystal_size_min 0.02
_refine_diff_density_max 0.346
_refine_diff_density_min -0.458
_refine_diff_density_rms 0.092
_refine_ls_extinction_method none
_refine_ls_goodness_of_fit_ref 1.087
_refine_ls_hydrogen_treatment constr
_refine_ls_matrix_type full
_refine_ls_number_parameters 177
_refine_ls_number_reflns 2864
_refine_ls_number_restraints 0
_refine_ls_restrained_S_all 1.087
_refine_ls_R_factor_all 0.0489
_refine_ls_R_factor_gt 0.0318
_refine_ls_shift/su_max 0.006
_refine_ls_shift/su_mean 0.001
_refine_ls_structure_factor_coef Fsqd
_refine_ls_weighting_details 'calc w=1/[\s^2^(Fo^2^)+(0.0395P)^2^+1.8417P] where P=(Fo^2^+2Fc^2^)/3'
_refine_ls_weighting_scheme calc
_refine_ls_wR_factor_gt 0.0726
_refine_ls_wR_factor_ref 0.0804
_reflns_number_gt 2272
_reflns_number_total 2864
_reflns_threshold_expression >2sigma(I)
_cod_data_source_file eCrystal-485.cif
_cod_data_source_block 2006src0568r
_cod_depositor_comments
;
Citation :
Coles, Simon J. and Hursthouse, Michael B. and Davies, David B. and 
Kilic, A. and Uslu, A. (2008) 
University of Southampton, Crystal Structure Report Archive. 
(doi:10.5258/ecrystals/485)

More at:
http://ecrystals.chem.soton.ac.uk/485/

The following automatic conversions were performed:

'_symmetry_cell_setting' value 'Orthorhombic' changed to
'orthorhombic' according to the built-in table from CIF Core
dictionary named 'cif_core.dic' version 2.4.1 from 2010-06-29.

Automatic conversion script
Id: cif_fix_values 3392 2015-05-12 13:50:21Z andrius 
;
_cod_original_sg_symbol_H-M Pbca
_cod_database_code 1519990

loop_
_symmetry_equiv_pos_as_xyz
'x, y, z'
'-x+1/2, -y, z+1/2'
'-x, y+1/2, -z+1/2'
'x+1/2, -y+1/2, -z'
'-x, -y, -z'
'x-1/2, y, -z-1/2'
'x, -y-1/2, z-1/2'
'-x-1/2, y-1/2, z'

loop_
_atom_site_label
_atom_site_type_symbol
_atom_site_fract_x
_atom_site_fract_y
_atom_site_fract_z
_atom_site_U_iso_or_equiv
_atom_site_adp_type
_atom_site_occupancy
_atom_site_symmetry_multiplicity
_atom_site_calc_flag
_atom_site_refinement_flags
_atom_site_disorder_assembly
_atom_site_disorder_group
H4B H 1.1399(18) 0.0965(18) 0.6253(14) 0.001(5) Uiso 1 1 d . . .
H2A H 1.047(2) -0.107(2) 0.6056(17) 0.016(7) Uiso 1 1 d . . .
H1A H 1.083(2) 0.008(2) 0.7603(18) 0.026(7) Uiso 1 1 d . . .
H1B H 1.054(2) -0.120(2) 0.7534(18) 0.025(7) Uiso 1 1 d . . .
H4A H 1.148(2) 0.026(2) 0.5394(19) 0.030(8) Uiso 1 1 d . . .
H3C H 1.188(2) -0.184(2) 0.6730(19) 0.031(8) Uiso 1 1 d . . .
H3A H 1.236(2) -0.072(2) 0.6711(18) 0.026(8) Uiso 1 1 d . . .
H3B H 1.220(3) -0.137(3) 0.592(2) 0.049(10) Uiso 1 1 d . . .
C1 C 1.05090(18) -0.0515(2) 0.72672(17) 0.0203(6) Uani 1 1 d . . .
C2 C 1.09225(18) -0.0620(2) 0.63837(16) 0.0195(5) Uani 1 1 d . . .
C3 C 1.1946(2) -0.1185(2) 0.64547(18) 0.0230(6) Uani 1 1 d . . .
C4 C 1.10961(18) 0.0432(2) 0.59124(17) 0.0216(6) Uani 1 1 d . . .
N1 N 0.97952(14) 0.17857(15) 0.70587(12) 0.0158(4) Uani 1 1 d . . .
N2 N 0.85032(15) 0.19177(19) 0.57522(13) 0.0226(5) Uani 1 1 d . . .
N3 N 0.79100(15) 0.10038(17) 0.72310(13) 0.0224(5) Uani 1 1 d . . .
O1 O 0.94274(12) -0.02618(13) 0.72886(11) 0.0200(4) Uani 1 1 d . . .
O2 O 1.01505(13) 0.09188(14) 0.56003(10) 0.0206(4) Uani 1 1 d . . .
P1 P 0.90655(4) 0.09214(5) 0.74764(4) 0.01623(15) Uani 1 1 d . . .
P2 P 0.96295(4) 0.18695(5) 0.60767(4) 0.01556(16) Uani 1 1 d . . .
P3 P 0.76395(4) 0.14809(5) 0.63406(4) 0.01843(16) Uani 1 1 d . . .
Cl1 Cl 0.91675(5) 0.10959(5) 0.87119(4) 0.02253(16) Uani 1 1 d . . .
Cl2 Cl 1.03267(5) 0.32111(5) 0.56991(4) 0.02492(17) Uani 1 1 d . . .
Cl3 Cl 0.68599(4) 0.03391(5) 0.57205(4) 0.02412(16) Uani 1 1 d . . .
Cl4 Cl 0.66148(5) 0.26409(5) 0.64829(4) 0.02872(17) Uani 1 1 d . . .

loop_
_atom_site_aniso_label
_atom_site_aniso_U_11
_atom_site_aniso_U_22
_atom_site_aniso_U_33
_atom_site_aniso_U_23
_atom_site_aniso_U_13
_atom_site_aniso_U_12
C1 0.0137(10) 0.0265(16) 0.0207(14) 0.0017(12) 0.0013(9) 0.0032(10)
C2 0.0130(10) 0.0255(15) 0.0198(13) -0.0037(11) -0.0016(9) -0.0008(10)
C3 0.0175(12) 0.0257(17) 0.0258(15) -0.0019(13) -0.0014(10) 0.0033(11)
C4 0.0111(10) 0.0335(17) 0.0203(14) 0.0001(12) 0.0016(9) 0.0042(10)
N1 0.0108(8) 0.0226(12) 0.0142(10) 0.0000(9) 0.0008(7) -0.0019(8)
N2 0.0103(9) 0.0408(15) 0.0166(11) 0.0067(10) 0.0001(7) -0.0010(9)
N3 0.0103(9) 0.0397(14) 0.0171(11) 0.0046(10) 0.0010(7) -0.0034(9)
O1 0.0116(7) 0.0268(10) 0.0215(10) -0.0008(8) 0.0026(6) -0.0025(7)
O2 0.0147(8) 0.0314(11) 0.0158(9) -0.0016(8) -0.0014(6) 0.0060(7)
P1 0.0114(3) 0.0243(4) 0.0130(3) 0.0006(3) 0.0005(2) -0.0017(2)
P2 0.0104(3) 0.0223(4) 0.0139(3) 0.0010(3) 0.0008(2) -0.0014(2)
P3 0.0097(3) 0.0288(4) 0.0168(3) 0.0012(3) 0.0004(2) -0.0001(3)
Cl1 0.0199(3) 0.0352(4) 0.0124(3) 0.0007(3) 0.0000(2) 0.0001(3)
Cl2 0.0217(3) 0.0293(4) 0.0237(4) 0.0059(3) 0.0028(2) -0.0079(3)
Cl3 0.0148(3) 0.0354(4) 0.0222(3) -0.0028(3) -0.0014(2) -0.0033(2)
Cl4 0.0169(3) 0.0357(4) 0.0335(4) -0.0008(3) 0.0032(2) 0.0066(3)

loop_
_atom_type_symbol
_atom_type_description
_atom_type_scat_dispersion_real
_atom_type_scat_dispersion_imag
_atom_type_scat_source
C C 0.0033 0.0016 'International Tables Vol C Tables 4.2.6.8 and 6.1.1.4'
H H 0.0000 0.0000 'International Tables Vol C Tables 4.2.6.8 and 6.1.1.4'
N N 0.0061 0.0033 'International Tables Vol C Tables 4.2.6.8 and 6.1.1.4'
O O 0.0106 0.0060 'International Tables Vol C Tables 4.2.6.8 and 6.1.1.4'
P P 0.1023 0.0942 'International Tables Vol C Tables 4.2.6.8 and 6.1.1.4'
Cl Cl 0.1484 0.1585 'International Tables Vol C Tables 4.2.6.8 and 6.1.1.4'

loop_
_geom_angle_atom_site_label_1
_geom_angle_atom_site_label_2
_geom_angle_atom_site_label_3
_geom_angle
_geom_angle_site_symmetry_1
_geom_angle_site_symmetry_3
O1 C1 C2 111.9(2) . .
C3 C2 C1 105.3(2) . .
C3 C2 C4 111.6(2) . .
C1 C2 C4 113.8(2) . .
O2 C4 C2 116.94(19) . .
P2 N1 P1 112.92(12) . .
P2 N2 P3 114.73(13) . .
P1 N3 P3 117.84(13) . .
C1 O1 P1 119.73(17) . .
C4 O2 P2 121.25(16) . .
N3 P1 N1 112.03(11) . .
N3 P1 O1 106.26(11) . .
N1 P1 O1 116.98(9) . .
N3 P1 Cl1 108.32(9) . .
N1 P1 Cl1 107.03(8) . .
O1 P1 Cl1 105.79(7) . .
N3 P1 P3 32.34(8) . .
N1 P1 P3 83.36(7) . .
O1 P1 P3 108.80(7) . .
Cl1 P1 P3 133.79(3) . .
N3 P1 P2 89.62(9) . .
N1 P1 P2 33.31(7) . .
O1 P1 P2 103.17(7) . .
Cl1 P1 P2 139.57(4) . .
P3 P1 P2 57.37(2) . .
N2 P2 N1 117.99(11) . .
N2 P2 O2 103.99(11) . .
N1 P2 O2 111.15(10) . .
N2 P2 Cl2 104.40(10) . .
N1 P2 Cl2 107.18(8) . .
O2 P2 Cl2 112.02(7) . .
N2 P2 P3 33.26(8) . .
N1 P2 P3 86.89(7) . .
O2 P2 P3 107.63(7) . .
Cl2 P2 P3 128.60(4) . .
N2 P2 P1 94.02(8) . .
N1 P2 P1 33.77(7) . .
O2 P2 P1 97.37(7) . .
Cl2 P2 P1 139.66(4) . .
P3 P2 P1 60.78(2) . .
N2 P3 N3 123.58(10) . .
N2 P3 Cl4 102.33(10) . .
N3 P3 Cl4 109.71(9) . .
N2 P3 Cl3 108.03(9) . .
N3 P3 Cl3 103.50(9) . .
Cl4 P3 Cl3 109.29(4) . .
N2 P3 P2 32.00(7) . .
N3 P3 P2 91.58(7) . .
Cl4 P3 P2 117.95(4) . .
Cl3 P3 P2 121.47(4) . .
N2 P3 P1 93.83(8) . .
N3 P3 P1 29.81(7) . .
Cl4 P3 P1 123.99(4) . .
Cl3 P3 P1 115.79(4) . .
P2 P3 P1 61.85(2) . .

loop_
_geom_bond_atom_site_label_1
_geom_bond_atom_site_label_2
_geom_bond_distance
_geom_bond_site_symmetry_2
C1 O1 1.376(3) .
C1 C2 1.509(4) .
C2 C3 1.474(3) .
C2 C4 1.606(4) .
C4 O2 1.425(3) .
N1 P2 1.588(2) .
N1 P1 1.608(2) .
N2 P2 1.4844(19) .
N2 P3 1.536(2) .
N3 P1 1.4824(19) .
N3 P3 1.595(2) .
O1 P1 1.6667(19) .
O2 P2 1.6125(18) .
P1 Cl1 1.9939(8) .
P1 P3 2.6364(8) .
P1 P2 2.6635(9) .
P2 Cl2 2.0747(9) .
P2 P3 2.5440(8) .
P3 Cl4 2.0104(9) .
P3 Cl3 2.0556(9) .
